data_7024605
loop_
_publ_author_name
'Kundu, Tanaya'
'Mobin, Shaikh M.'
'Lahiri, Goutam Kumar'

_publ_section_title
;
 Paramagnetic ruthenium-biimidazole derivatives [(acac)2Ru(III)(LHn)]m,
 n/m = 2/+, 1/0, 0/-. Synthesis, structures, solution properties and anion
 receptor features in solution state.
;
_journal_issue 17
_journal_name_full 'Dalton transactions (Cambridge, England : 2003)'
_journal_page_first 4232
_journal_page_last 4242
_journal_paper_doi 10.1039/b919036h
_journal_volume 39
_journal_year 2010
_chemical_formula_sum 'C32 H38 N8 O8 Ru2'
_chemical_formula_weight 864.84
_chemical_name_systematic
;
?
;
_space_group_IT_number 15
_symmetry_cell_setting monoclinic
_symmetry_space_group_name_Hall '-C 2yc'
_symmetry_space_group_name_H-M 'C 1 2/c 1'
_atom_sites_solution_hydrogens geom
_atom_sites_solution_primary direct
_atom_sites_solution_secondary difmap
_audit_creation_method SHELXL-97
_cell_angle_alpha 90.00
_cell_angle_beta 107.134(8)
_cell_angle_gamma 90.00
_cell_formula_units_Z 8
_cell_length_a 21.951(2)
_cell_length_b 22.3352(12)
_cell_length_c 15.1032(10)
_cell_measurement_reflns_used 10590
_cell_measurement_temperature 150(2)
_cell_measurement_theta_max 32.5072
_cell_measurement_theta_min 2.9605
_cell_volume 7076.2(9)
_computing_cell_refinement 'CrysAlis RED, Oxford Diffraction Ltd.,'
_computing_data_collection 'CrysAlis CCD, Oxford Diffraction Ltd.,'
_computing_data_reduction 'CrysAlis RED, Oxford Diffraction Ltd.,'
_computing_molecular_graphics Ortep3
_computing_publication_material Shelx97
_computing_structure_refinement 'SHELXL-97 (Sheldrick, 1997)'
_computing_structure_solution 'SHELXS-97 (Sheldrick, 1997)'
_diffrn_ambient_temperature 150(2)
_diffrn_detector_area_resol_mean 15.9948
_diffrn_measured_fraction_theta_full 0.998
_diffrn_measured_fraction_theta_max 0.998
_diffrn_measurement_device_type 'OXFORD DIFFRACTION XCALIBUR-S'
_diffrn_measurement_method \w/q-scan
_diffrn_radiation_monochromator graphite
_diffrn_radiation_source 'Enhance (Mo) X-ray Source'
_diffrn_radiation_type MoK\a
_diffrn_radiation_wavelength 0.71073
_diffrn_reflns_av_R_equivalents 0.1026
_diffrn_reflns_av_sigmaI/netI 0.0528
_diffrn_reflns_limit_h_max 25
_diffrn_reflns_limit_h_min -26
_diffrn_reflns_limit_k_max 26
_diffrn_reflns_limit_k_min -26
_diffrn_reflns_limit_l_max 17
_diffrn_reflns_limit_l_min -17
_diffrn_reflns_number 26995
_diffrn_reflns_theta_full 25.00
_diffrn_reflns_theta_max 25.00
_diffrn_reflns_theta_min 2.98
_exptl_absorpt_coefficient_mu 0.914
_exptl_absorpt_correction_T_max 0.8104
_exptl_absorpt_correction_T_min 0.7523
_exptl_absorpt_correction_type multi-scan
_exptl_absorpt_process_details
;
CrysAlis RED, Oxford Diffraction Ltd.,
Version 1.171.31.7 (release 18-10-2006 CrysAlis171 .NET)
(compiled Oct 18 2006,16:28:17)
Empirical absorption correction using spherical harmonics,
implemented in SCALE3 ABSPACK scaling algorithm.
;
_exptl_crystal_colour black
_exptl_crystal_density_diffrn 1.624
_exptl_crystal_density_method 'not measured'
_exptl_crystal_description block
_exptl_crystal_F_000 3504
_exptl_crystal_size_max 0.33
_exptl_crystal_size_mid 0.27
_exptl_crystal_size_min 0.24
_refine_diff_density_max 0.785
_refine_diff_density_min -0.480
_refine_diff_density_rms 0.094
_refine_ls_extinction_method none
_refine_ls_goodness_of_fit_ref 1.117
_refine_ls_hydrogen_treatment RIDING
_refine_ls_matrix_type full
_refine_ls_number_parameters 468
_refine_ls_number_reflns 6215
_refine_ls_number_restraints 0
_refine_ls_restrained_S_all 1.117
_refine_ls_R_factor_all 0.0523
_refine_ls_R_factor_gt 0.0412
_refine_ls_shift/su_max 0.001
_refine_ls_shift/su_mean 0.000
_refine_ls_structure_factor_coef Fsqd
_refine_ls_weighting_details 'calc w=1/[\s^2^(Fo^2^)+(0.0389P)^2^+7.7737P] where P=(Fo^2^+2Fc^2^)/3'
_refine_ls_weighting_scheme calc
_refine_ls_wR_factor_gt 0.0826
_refine_ls_wR_factor_ref 0.0870
_reflns_number_gt 5367
_reflns_number_total 6215
_reflns_threshold_expression >2sigma(I)
_cod_data_source_file b919036h.txt
_cod_data_source_block for_1
_cod_depositor_comments
;
The following automatic conversions were performed:

'_symmetry_cell_setting' value 'Monoclinic' changed to 'monoclinic'
according to /home/saulius/struct/CIF-dictionaries/cif_core.dic
dictionary named 'cif_core.dic' version 2.4.2 from 2011-04-26.

Automatic conversion script
Id: cif_fix_values 1891 2012-01-12 08:04:46Z andrius 
;
_cod_original_cell_volume 7076.0(9)
_cod_original_sg_symbol_H-M 'C 2/c'
_cod_database_code 7024605

loop_
_symmetry_equiv_pos_as_xyz
'x, y, z'
'-x, y, -z+1/2'
'x+1/2, y+1/2, z'
'-x+1/2, y+1/2, -z+1/2'
'-x, -y, -z'
'x, -y, z-1/2'
'-x+1/2, -y+1/2, -z'
'x+1/2, -y+1/2, z-1/2'

loop_
_atom_site_label
_atom_site_type_symbol
_atom_site_fract_x
_atom_site_fract_y
_atom_site_fract_z
_atom_site_U_iso_or_equiv
_atom_site_adp_type
_atom_site_occupancy
_atom_site_symmetry_multiplicity
_atom_site_calc_flag
_atom_site_refinement_flags
Ru1 Ru 0.229576(13) 0.046360(12) 0.255312(19) 0.02204(9) Uani 1 1 d .
Ru2 Ru 0.5000 0.183176(16) 0.7500 0.02087(11) Uani 1 2 d S
Ru3 Ru 0.5000 -0.270723(16) 0.7500 0.02049(11) Uani 1 2 d S
O1 O 0.20988(12) -0.03065(10) 0.18435(17) 0.0266(5) Uani 1 1 d .
O2 O 0.30992(11) 0.01164(10) 0.34119(17) 0.0269(5) Uani 1 1 d .
O3 O 0.27655(11) 0.07064(11) 0.16520(17) 0.0280(6) Uani 1 1 d .
O4 O 0.25041(11) 0.12292(10) 0.32650(17) 0.0275(5) Uani 1 1 d .
O5 O 0.43802(12) 0.18436(10) 0.82367(16) 0.0249(5) Uani 1 1 d .
O6 O 0.45027(12) 0.24517(10) 0.66126(16) 0.0260(5) Uani 1 1 d .
O7 O 0.51451(11) -0.33605(10) 0.66650(16) 0.0258(5) Uani 1 1 d .
O8 O 0.59146(11) -0.27126(10) 0.82591(16) 0.0248(5) Uani 1 1 d .
N1 N 0.17133(14) 0.02587(12) 0.33582(19) 0.0236(6) Uani 1 1 d .
N2 N 0.07762(16) 0.03558(13) 0.3587(2) 0.0265(7) Uani 1 1 d .
N3 N 0.14565(13) 0.08027(12) 0.17634(19) 0.0227(6) Uani 1 1 d .
N4 N 0.04034(14) 0.09244(13) 0.1549(2) 0.0289(7) Uani 1 1 d .
N5 N 0.45355(13) 0.11264(12) 0.67310(19) 0.0211(6) Uani 1 1 d .
N6 N 0.44527(15) 0.01381(14) 0.6519(2) 0.0267(7) Uani 1 1 d .
N7 N 0.51146(13) -0.20000(12) 0.67014(19) 0.0225(6) Uani 1 1 d .
N8 N 0.50332(14) -0.10071(12) 0.6463(2) 0.0242(6) Uani 1 1 d .
C1 C 0.2314(2) -0.11828(16) 0.1133(3) 0.0382(9) Uani 1 1 d .
H1A H 0.1936 -0.1380 0.1216 0.057 Uiso 1 1 calc R
H1B H 0.2655 -0.1478 0.1202 0.057 Uiso 1 1 calc R
H1C H 0.2208 -0.1005 0.0513 0.057 Uiso 1 1 calc R
C2 C 0.25333(18) -0.06992(15) 0.1853(2) 0.0262(8) Uani 1 1 d .
C3 C 0.31372(18) -0.07213(15) 0.2460(2) 0.0272(8) Uani 1 1 d .
H3 H 0.3411 -0.1027 0.2360 0.033 Uiso 1 1 calc R
C4 C 0.33904(17) -0.03387(15) 0.3213(2) 0.0251(8) Uani 1 1 d .
C5 C 0.40226(19) -0.04701(17) 0.3874(3) 0.0343(9) Uani 1 1 d .
H5A H 0.4292 -0.0112 0.3955 0.051 Uiso 1 1 calc R
H5B H 0.4224 -0.0798 0.3632 0.051 Uiso 1 1 calc R
H5C H 0.3970 -0.0587 0.4473 0.051 Uiso 1 1 calc R
C6 C 0.34208(19) 0.12576(18) 0.0985(3) 0.0374(9) Uani 1 1 d .
H6A H 0.3729 0.0936 0.1012 0.056 Uiso 1 1 calc R
H6B H 0.3641 0.1645 0.1068 0.056 Uiso 1 1 calc R
H6C H 0.3094 0.1250 0.0381 0.056 Uiso 1 1 calc R
C7 C 0.31120(16) 0.11694(15) 0.1739(3) 0.0266(8) Uani 1 1 d .
C8 C 0.32117(17) 0.15882(16) 0.2454(3) 0.0312(9) Uani 1 1 d .
H8 H 0.3515 0.1894 0.2465 0.037 Uiso 1 1 calc R
C9 C 0.29180(17) 0.16076(15) 0.3149(3) 0.0270(8) Uani 1 1 d .
C10 C 0.3051(2) 0.21196(17) 0.3818(3) 0.0418(10) Uani 1 1 d .
H10A H 0.2696 0.2404 0.3645 0.063 Uiso 1 1 calc R
H10B H 0.3445 0.2321 0.3802 0.063 Uiso 1 1 calc R
H10C H 0.3101 0.1969 0.4444 0.063 Uiso 1 1 calc R
C11 C 0.17556(18) 0.00458(16) 0.4230(3) 0.0282(8) Uani 1 1 d .
H11 H 0.2127 -0.0114 0.4660 0.034 Uiso 1 1 calc R
C12 C 0.11765(18) 0.01041(16) 0.4369(3) 0.0296(8) Uani 1 1 d .
H12 H 0.1068 -0.0009 0.4910 0.036 Uiso 1 1 calc R
C13 C 0.11135(17) 0.04441(15) 0.2992(2) 0.0240(7) Uani 1 1 d .
C14 C 0.09549(17) 0.07275(15) 0.2103(2) 0.0244(7) Uani 1 1 d .
C15 C 0.05660(18) 0.11579(16) 0.0808(3) 0.0311(8) Uani 1 1 d .
H15 H 0.0278 0.1346 0.0287 0.037 Uiso 1 1 calc R
C16 C 0.12060(18) 0.10787(16) 0.0931(2) 0.0284(8) Uani 1 1 d .
H16 H 0.1433 0.1195 0.0512 0.034 Uiso 1 1 calc R
C17 C 0.3622(2) 0.22324(18) 0.8887(3) 0.0388(10) Uani 1 1 d .
H17A H 0.3431 0.1836 0.8883 0.058 Uiso 1 1 calc R
H17B H 0.3287 0.2538 0.8759 0.058 Uiso 1 1 calc R
H17C H 0.3928 0.2307 0.9496 0.058 Uiso 1 1 calc R
C18 C 0.39593(17) 0.22577(15) 0.8159(2) 0.0255(8) Uani 1 1 d .
C19 C 0.37916(17) 0.26867(16) 0.7476(3) 0.0281(8) Uani 1 1 d .
H19 H 0.3474 0.2965 0.7515 0.034 Uiso 1 1 calc R
C20 C 0.40408(18) 0.27554(14) 0.6727(2) 0.0263(8) Uani 1 1 d .
C21 C 0.3747(2) 0.31895(17) 0.5963(3) 0.0363(9) Uani 1 1 d .
H21A H 0.4081 0.3443 0.5849 0.054 Uiso 1 1 calc R
H21B H 0.3437 0.3441 0.6142 0.054 Uiso 1 1 calc R
H21C H 0.3531 0.2968 0.5397 0.054 Uiso 1 1 calc R
C22 C 0.40706(17) 0.10192(16) 0.5923(2) 0.0261(8) Uani 1 1 d .
H22 H 0.3826 0.1314 0.5518 0.031 Uiso 1 1 calc R
C23 C 0.40167(18) 0.04143(16) 0.5797(3) 0.0295(8) Uani 1 1 d .
H23 H 0.3724 0.0217 0.5290 0.035 Uiso 1 1 calc R
C24 C 0.47472(16) 0.05824(14) 0.7065(2) 0.0207(7) Uani 1 1 d .
C25 C 0.5585(2) -0.42520(18) 0.6290(3) 0.0423(10) Uani 1 1 d .
H25A H 0.5167 -0.4445 0.6164 0.063 Uiso 1 1 calc R
H25B H 0.5920 -0.4539 0.6590 0.063 Uiso 1 1 calc R
H25C H 0.5648 -0.4116 0.5706 0.063 Uiso 1 1 calc R
C26 C 0.56154(18) -0.37265(15) 0.6915(2) 0.0274(8) Uani 1 1 d .
C27 C 0.61474(17) -0.36535(17) 0.7687(3) 0.0302(8) Uani 1 1 d .
H27 H 0.6448 -0.3971 0.7821 0.036 Uiso 1 1 calc R
C28 C 0.62812(17) -0.31652(16) 0.8277(2) 0.0260(8) Uani 1 1 d .
C29 C 0.69142(19) -0.3118(2) 0.9002(3) 0.0400(10) Uani 1 1 d .
H29A H 0.7167 -0.2801 0.8832 0.060 Uiso 1 1 calc R
H29B H 0.7141 -0.3500 0.9047 0.060 Uiso 1 1 calc R
H29C H 0.6849 -0.3024 0.9601 0.060 Uiso 1 1 calc R
C30 C 0.51510(17) -0.18867(16) 0.5827(2) 0.0271(8) Uani 1 1 d .
H30 H 0.5200 -0.2179 0.5396 0.033 Uiso 1 1 calc R
C31 C 0.51046(17) -0.12842(16) 0.5682(3) 0.0284(8) Uani 1 1 d .
H31 H 0.5119 -0.1086 0.5131 0.034 Uiso 1 1 calc R
C32 C 0.50437(16) -0.14592(14) 0.7044(2) 0.0210(7) Uani 1 1 d .
H2N H 0.043(2) 0.0513(18) 0.353(3) 0.036(12) Uiso 1 1 d .
H6N H 0.454(3) -0.019(3) 0.649(5) 0.11(3) Uiso 1 1 d .

loop_
_atom_site_aniso_label
_atom_site_aniso_U_11
_atom_site_aniso_U_22
_atom_site_aniso_U_33
_atom_site_aniso_U_23
_atom_site_aniso_U_13
_atom_site_aniso_U_12
Ru1 0.02084(17) 0.01790(15) 0.02951(16) -0.00633(12) 0.01072(12) -0.00272(11)
Ru2 0.0256(2) 0.01410(19) 0.0263(2) 0.000 0.01295(17) 0.000
Ru3 0.0195(2) 0.0144(2) 0.0257(2) 0.000 0.00373(16) 0.000
O1 0.0265(14) 0.0196(12) 0.0339(13) -0.0058(11) 0.0089(11) -0.0028(10)
O2 0.0228(14) 0.0278(13) 0.0319(13) -0.0075(11) 0.0106(11) 0.0033(10)
O3 0.0248(14) 0.0266(13) 0.0364(14) -0.0028(11) 0.0149(11) -0.0031(11)
O4 0.0250(14) 0.0228(13) 0.0351(13) -0.0084(11) 0.0097(11) -0.0010(10)
O5 0.0292(14) 0.0210(12) 0.0287(13) 0.0039(10) 0.0152(11) 0.0000(10)
O6 0.0372(15) 0.0152(12) 0.0290(13) 0.0035(10) 0.0152(11) 0.0047(10)
O7 0.0267(14) 0.0192(12) 0.0286(13) 0.0025(10) 0.0037(11) 0.0057(10)
O8 0.0212(13) 0.0196(13) 0.0306(13) 0.0002(10) 0.0031(10) -0.0044(10)
N1 0.0236(17) 0.0206(15) 0.0272(15) -0.0043(12) 0.0083(13) -0.0005(12)
N2 0.0216(18) 0.0278(17) 0.0326(17) 0.0006(14) 0.0119(14) 0.0014(13)
N3 0.0222(16) 0.0206(15) 0.0266(15) -0.0052(12) 0.0095(13) -0.0041(11)
N4 0.0240(17) 0.0310(17) 0.0299(16) 0.0002(14) 0.0049(13) -0.0043(13)
N5 0.0244(16) 0.0183(14) 0.0231(15) 0.0001(12) 0.0107(12) 0.0011(11)
N6 0.0279(18) 0.0210(17) 0.0309(17) -0.0032(14) 0.0079(14) 0.0001(13)
N7 0.0210(16) 0.0187(14) 0.0269(15) 0.0012(12) 0.0058(12) 0.0013(11)
N8 0.0248(16) 0.0206(15) 0.0267(15) 0.0037(12) 0.0069(13) 0.0008(12)
C1 0.052(3) 0.023(2) 0.037(2) -0.0107(17) 0.0092(19) -0.0002(17)
C2 0.038(2) 0.0165(17) 0.0281(19) -0.0008(15) 0.0160(17) -0.0028(15)
C3 0.038(2) 0.0197(18) 0.0275(19) -0.0024(15) 0.0158(17) 0.0041(15)
C4 0.026(2) 0.0267(19) 0.0275(18) -0.0016(15) 0.0161(16) 0.0003(14)
C5 0.033(2) 0.038(2) 0.033(2) -0.0073(18) 0.0113(17) 0.0102(17)
C6 0.032(2) 0.042(2) 0.043(2) 0.0011(19) 0.0169(19) -0.0057(17)
C7 0.0160(18) 0.0244(19) 0.039(2) 0.0057(16) 0.0079(15) 0.0011(14)
C8 0.023(2) 0.0201(18) 0.049(2) 0.0010(17) 0.0077(17) -0.0046(14)
C9 0.0194(18) 0.0169(17) 0.038(2) -0.0019(16) -0.0018(15) 0.0028(14)
C10 0.040(3) 0.026(2) 0.054(3) -0.0129(19) 0.006(2) -0.0015(17)
C11 0.031(2) 0.0242(19) 0.0288(18) -0.0001(16) 0.0075(16) 0.0061(15)
C12 0.033(2) 0.028(2) 0.0302(19) 0.0025(16) 0.0134(17) 0.0010(16)
C13 0.0234(19) 0.0224(17) 0.0278(18) -0.0057(15) 0.0102(15) -0.0030(14)
C14 0.025(2) 0.0209(17) 0.0273(18) -0.0029(15) 0.0081(16) -0.0045(14)
C15 0.033(2) 0.031(2) 0.0261(19) 0.0013(16) 0.0043(16) -0.0019(16)
C16 0.033(2) 0.0264(19) 0.0269(19) -0.0034(15) 0.0109(16) -0.0063(15)
C17 0.036(2) 0.043(2) 0.046(2) 0.001(2) 0.025(2) 0.0027(18)
C18 0.026(2) 0.0222(19) 0.0309(19) -0.0034(15) 0.0125(16) -0.0046(14)
C19 0.025(2) 0.0254(19) 0.035(2) -0.0049(16) 0.0108(16) 0.0026(15)
C20 0.032(2) 0.0164(17) 0.0290(19) -0.0064(15) 0.0068(16) -0.0036(14)
C21 0.049(3) 0.025(2) 0.033(2) -0.0002(17) 0.0086(19) 0.0104(17)
C22 0.029(2) 0.029(2) 0.0216(17) 0.0036(15) 0.0091(15) 0.0073(15)
C23 0.030(2) 0.030(2) 0.0281(18) -0.0062(17) 0.0080(16) -0.0007(16)
C24 0.0223(18) 0.0168(16) 0.0261(17) -0.0001(14) 0.0120(14) -0.0003(13)
C25 0.040(3) 0.034(2) 0.047(2) -0.0033(19) 0.004(2) 0.0179(18)
C26 0.031(2) 0.0208(18) 0.0304(19) 0.0059(15) 0.0084(16) 0.0044(15)
C27 0.028(2) 0.028(2) 0.034(2) 0.0045(17) 0.0076(16) 0.0078(15)
C28 0.0240(19) 0.0252(19) 0.0293(19) 0.0079(15) 0.0088(15) 0.0023(15)
C29 0.025(2) 0.051(3) 0.039(2) 0.002(2) 0.0013(18) 0.0026(18)
C30 0.024(2) 0.0288(19) 0.0277(19) -0.0028(16) 0.0063(15) 0.0042(15)
C31 0.027(2) 0.029(2) 0.0311(19) 0.0026(16) 0.0122(16) 0.0020(15)
C32 0.0179(17) 0.0176(16) 0.0274(18) 0.0024(15) 0.0067(14) 0.0001(13)

loop_
_atom_type_symbol
_atom_type_description
_atom_type_scat_dispersion_real
_atom_type_scat_dispersion_imag
_atom_type_scat_source
C C 0.0033 0.0016 'International Tables Vol C Tables 4.2.6.8 and 6.1.1.4'
H H 0.0000 0.0000 'International Tables Vol C Tables 4.2.6.8 and 6.1.1.4'
N N 0.0061 0.0033 'International Tables Vol C Tables 4.2.6.8 and 6.1.1.4'
O O 0.0106 0.0060 'International Tables Vol C Tables 4.2.6.8 and 6.1.1.4'
Ru Ru -1.2594 0.8363 'International Tables Vol C Tables 4.2.6.8 and 6.1.1.4'

loop_
_geom_angle_atom_site_label_1
_geom_angle_atom_site_label_2
_geom_angle_atom_site_label_3
_geom_angle
_geom_angle_site_symmetry_1
_geom_angle_site_symmetry_3
O4 Ru1 O1 179.26(10) . .
O4 Ru1 O3 92.96(10) . .
O1 Ru1 O3 86.69(10) . .
O4 Ru1 O2 87.98(10) . .
O1 Ru1 O2 91.37(10) . .
O3 Ru1 O2 90.77(10) . .
O4 Ru1 N3 91.21(10) . .
O1 Ru1 N3 89.46(11) . .
O3 Ru1 N3 93.41(10) . .
O2 Ru1 N3 175.78(10) . .
O4 Ru1 N1 87.48(10) . .
O1 Ru1 N1 92.95(10) . .
O3 Ru1 N1 172.77(11) . .
O2 Ru1 N1 96.46(11) . .
N3 Ru1 N1 79.36(11) . .
O5 Ru2 O5 178.48(13) . 2_656
O5 Ru2 O6 86.83(10) . 2_656
O5 Ru2 O6 92.13(9) 2_656 2_656
O5 Ru2 O6 92.13(9) . .
O5 Ru2 O6 86.83(10) 2_656 .
O6 Ru2 O6 92.96(14) 2_656 .
O5 Ru2 N5 91.09(10) . .
O5 Ru2 N5 90.08(10) 2_656 .
O6 Ru2 N5 172.79(10) 2_656 .
O6 Ru2 N5 94.02(10) . .
O5 Ru2 N5 90.08(10) . 2_656
O5 Ru2 N5 91.09(10) 2_656 2_656
O6 Ru2 N5 94.02(10) 2_656 2_656
O6 Ru2 N5 172.79(10) . 2_656
N5 Ru2 N5 79.07(16) . 2_656
O8 Ru3 O8 179.31(13) 2_656 .
O8 Ru3 O7 87.35(9) 2_656 .
O8 Ru3 O7 92.15(9) . .
O8 Ru3 O7 92.14(10) 2_656 2_656
O8 Ru3 O7 87.35(9) . 2_656
O7 Ru3 O7 87.17(13) . 2_656
O8 Ru3 N7 93.76(10) 2_656 2_656
O8 Ru3 N7 86.77(10) . 2_656
O7 Ru3 N7 175.71(10) . 2_656
O7 Ru3 N7 96.92(10) 2_656 2_656
O8 Ru3 N7 86.77(10) 2_656 .
O8 Ru3 N7 93.76(10) . .
O7 Ru3 N7 96.92(10) . .
O7 Ru3 N7 175.71(10) 2_656 .
N7 Ru3 N7 79.01(15) 2_656 .
C2 O1 Ru1 122.3(2) . .
C4 O2 Ru1 123.9(2) . .
C7 O3 Ru1 124.2(2) . .
C9 O4 Ru1 123.1(2) . .
C18 O5 Ru2 123.2(2) . .
C20 O6 Ru2 125.0(2) . .
C26 O7 Ru3 122.6(2) . .
C28 O8 Ru3 122.2(2) . .
C13 N1 C11 106.5(3) . .
C13 N1 Ru1 113.2(2) . .
C11 N1 Ru1 139.7(2) . .
C13 N2 C12 107.4(3) . .
C13 N2 H2N 123(3) . .
C12 N2 H2N 127(3) . .
C14 N3 C16 104.7(3) . .
C14 N3 Ru1 115.5(2) . .
C16 N3 Ru1 139.8(2) . .
C14 N4 C15 103.4(3) . .
C24 N5 C22 105.2(3) . .
C24 N5 Ru2 115.1(2) . .
C22 N5 Ru2 139.6(2) . .
C24 N6 C23 104.8(3) . .
C24 N6 H6N 131(6) . .
C23 N6 H6N 121(5) . .
C32 N7 C30 104.6(3) . .
C32 N7 Ru3 114.8(2) . .
C30 N7 Ru3 139.7(2) . .
C32 N8 C31 103.8(3) . .
C2 C1 H1A 109.5 . .
C2 C1 H1B 109.5 . .
H1A C1 H1B 109.5 . .
C2 C1 H1C 109.5 . .
H1A C1 H1C 109.5 . .
H1B C1 H1C 109.5 . .
O1 C2 C3 126.5(3) . .
O1 C2 C1 113.6(3) . .
C3 C2 C1 119.8(3) . .
C2 C3 C4 126.5(3) . .
C2 C3 H3 116.7 . .
C4 C3 H3 116.7 . .
O2 C4 C3 124.6(4) . .
O2 C4 C5 115.6(3) . .
C3 C4 C5 119.7(3) . .
C4 C5 H5A 109.5 . .
C4 C5 H5B 109.5 . .
H5A C5 H5B 109.5 . .
C4 C5 H5C 109.5 . .
H5A C5 H5C 109.5 . .
H5B C5 H5C 109.5 . .
C7 C6 H6A 109.5 . .
C7 C6 H6B 109.5 . .
H6A C6 H6B 109.5 . .
C7 C6 H6C 109.5 . .
H6A C6 H6C 109.5 . .
H6B C6 H6C 109.5 . .
O3 C7 C8 125.4(3) . .
O3 C7 C6 114.8(3) . .
C8 C7 C6 119.8(3) . .
C9 C8 C7 127.2(3) . .
C9 C8 H8 116.4 . .
C7 C8 H8 116.4 . .
O4 C9 C8 125.9(3) . .
O4 C9 C10 114.5(3) . .
C8 C9 C10 119.5(3) . .
C9 C10 H10A 109.5 . .
C9 C10 H10B 109.5 . .
H10A C10 H10B 109.5 . .
C9 C10 H10C 109.5 . .
H10A C10 H10C 109.5 . .
H10B C10 H10C 109.5 . .
C12 C11 N1 108.2(3) . .
C12 C11 H11 125.9 . .
N1 C11 H11 125.9 . .
C11 C12 N2 107.4(3) . .
C11 C12 H12 126.3 . .
N2 C12 H12 126.3 . .
N1 C13 N2 110.5(3) . .
N1 C13 C14 117.6(3) . .
N2 C13 C14 131.8(3) . .
N4 C14 N3 114.3(3) . .
N4 C14 C13 131.5(3) . .
N3 C14 C13 114.2(3) . .
C16 C15 N4 110.0(3) . .
C16 C15 H15 125.0 . .
N4 C15 H15 125.0 . .
N3 C16 C15 107.6(3) . .
N3 C16 H16 126.2 . .
C15 C16 H16 126.2 . .
C18 C17 H17A 109.5 . .
C18 C17 H17B 109.5 . .
H17A C17 H17B 109.5 . .
C18 C17 H17C 109.5 . .
H17A C17 H17C 109.5 . .
H17B C17 H17C 109.5 . .
O5 C18 C19 126.4(3) . .
O5 C18 C17 113.8(3) . .
C19 C18 C17 119.8(3) . .
C18 C19 C20 126.8(3) . .
C18 C19 H19 116.6 . .
C20 C19 H19 116.6 . .
O6 C20 C19 124.5(3) . .
O6 C20 C21 114.8(3) . .
C19 C20 C21 120.7(3) . .
C20 C21 H21A 109.5 . .
C20 C21 H21B 109.5 . .
H21A C21 H21B 109.5 . .
C20 C21 H21C 109.5 . .
H21A C21 H21C 109.5 . .
H21B C21 H21C 109.5 . .
N5 C22 C23 108.1(3) . .
N5 C22 H22 126.0 . .
C23 C22 H22 126.0 . .
C22 C23 N6 108.9(3) . .
C22 C23 H23 125.6 . .
N6 C23 H23 125.6 . .
N6 C24 N5 113.0(3) . .
N6 C24 C24 131.7(2) . 2_656
N5 C24 C24 115.33(19) . 2_656
C26 C25 H25A 109.5 . .
C26 C25 H25B 109.5 . .
H25A C25 H25B 109.5 . .
C26 C25 H25C 109.5 . .
H25A C25 H25C 109.5 . .
H25B C25 H25C 109.5 . .
O7 C26 C27 125.0(3) . .
O7 C26 C25 115.6(3) . .
C27 C26 C25 119.3(3) . .
C28 C27 C26 126.6(3) . .
C28 C27 H27 116.7 . .
C26 C27 H27 116.7 . .
O8 C28 C27 126.3(3) . .
O8 C28 C29 113.6(3) . .
C27 C28 C29 120.0(3) . .
C28 C29 H29A 109.5 . .
C28 C29 H29B 109.5 . .
H29A C29 H29B 109.5 . .
C28 C29 H29C 109.5 . .
H29A C29 H29C 109.5 . .
H29B C29 H29C 109.5 . .
C31 C30 N7 108.4(3) . .
C31 C30 H30 125.8 . .
N7 C30 H30 125.8 . .
C30 C31 N8 109.1(3) . .
C30 C31 H31 125.5 . .
N8 C31 H31 125.5 . .
N8 C32 N7 114.2(3) . .
N8 C32 C32 130.23(18) . 2_656
N7 C32 C32 115.52(18) . 2_656

loop_
_geom_bond_atom_site_label_1
_geom_bond_atom_site_label_2
_geom_bond_distance
_geom_bond_site_symmetry_2
Ru1 O4 2.000(2) .
Ru1 O1 2.005(2) .
Ru1 O3 2.009(2) .
Ru1 O2 2.012(2) .
Ru1 N3 2.024(3) .
Ru1 N1 2.059(3) .
Ru2 O5 1.995(2) .
Ru2 O5 1.995(2) 2_656
Ru2 O6 2.011(2) 2_656
Ru2 O6 2.011(2) .
Ru2 N5 2.043(3) .
Ru2 N5 2.043(3) 2_656
Ru3 O8 1.997(2) 2_656
Ru3 O8 1.997(2) .
Ru3 O7 2.014(2) .
Ru3 O7 2.014(2) 2_656
Ru3 N7 2.047(3) 2_656
Ru3 N7 2.047(3) .
O1 C2 1.293(4) .
O2 C4 1.282(4) .
O3 C7 1.267(4) .
O4 C9 1.290(4) .
O5 C18 1.288(4) .
O6 C20 1.273(4) .
O7 C26 1.283(4) .
O8 C28 1.287(4) .
N1 C13 1.335(5) .
N1 C11 1.377(4) .
N2 C13 1.337(4) .
N2 C12 1.367(5) .
N2 H2N 0.81(4) .
N3 C14 1.355(4) .
N3 C16 1.362(5) .
N4 C14 1.328(5) .
N4 C15 1.374(5) .
N5 C24 1.345(4) .
N5 C22 1.361(5) .
N6 C24 1.330(5) .
N6 C23 1.368(5) .
N6 H6N 0.76(7) .
N7 C32 1.341(4) .
N7 C30 1.369(4) .
N8 C32 1.334(4) .
N8 C31 1.381(4) .
C1 C2 1.507(5) .
C1 H1A 0.9800 .
C1 H1B 0.9800 .
C1 H1C 0.9800 .
C2 C3 1.373(5) .
C3 C4 1.400(5) .
C3 H3 0.9500 .
C4 C5 1.481(5) .
C5 H5A 0.9800 .
C5 H5B 0.9800 .
C5 H5C 0.9800 .
C6 C7 1.501(5) .
C6 H6A 0.9800 .
C6 H6B 0.9800 .
C6 H6C 0.9800 .
C7 C8 1.397(5) .
C8 C9 1.384(5) .
C8 H8 0.9500 .
C9 C10 1.496(5) .
C10 H10A 0.9800 .
C10 H10B 0.9800 .
C10 H10C 0.9800 .
C11 C12 1.354(5) .
C11 H11 0.9500 .
C12 H12 0.9500 .
C13 C14 1.431(5) .
C15 C16 1.373(5) .
C15 H15 0.9500 .
C16 H16 0.9500 .
C17 C18 1.496(5) .
C17 H17A 0.9800 .
C17 H17B 0.9800 .
C17 H17C 0.9800 .
C18 C19 1.377(5) .
C19 C20 1.402(5) .
C19 H19 0.9500 .
C20 C21 1.500(5) .
C21 H21A 0.9800 .
C21 H21B 0.9800 .
C21 H21C 0.9800 .
C22 C23 1.365(5) .
C22 H22 0.9500 .
C23 H23 0.9500 .
C24 C24 1.449(7) 2_656
C25 C26 1.495(5) .
C25 H25A 0.9800 .
C25 H25B 0.9800 .
C25 H25C 0.9800 .
C26 C27 1.396(5) .
C27 C28 1.384(5) .
C27 H27 0.9500 .
C28 C29 1.498(5) .
C29 H29A 0.9800 .
C29 H29B 0.9800 .
C29 H29C 0.9800 .
C30 C31 1.363(5) .
C30 H30 0.9500 .
C31 H31 0.9500 .
C32 C32 1.445(6) 2_656

loop_
_geom_torsion_atom_site_label_1
_geom_torsion_atom_site_label_2
_geom_torsion_atom_site_label_3
_geom_torsion_atom_site_label_4
_geom_torsion
_geom_torsion_site_symmetry_1
_geom_torsion_site_symmetry_4
O4 Ru1 O1 C2 7(8) . .
O3 Ru1 O1 C2 69.0(3) . .
O2 Ru1 O1 C2 -21.7(3) . .
N3 Ru1 O1 C2 162.4(3) . .
N1 Ru1 O1 C2 -118.3(3) . .
O4 Ru1 O2 C4 -158.6(3) . .
O1 Ru1 O2 C4 21.1(3) . .
O3 Ru1 O2 C4 -65.6(3) . .
N3 Ru1 O2 C4 122.4(13) . .
N1 Ru1 O2 C4 114.2(3) . .
O4 Ru1 O3 C7 8.1(3) . .
O1 Ru1 O3 C7 -171.2(3) . .
O2 Ru1 O3 C7 -79.9(3) . .
N3 Ru1 O3 C7 99.5(3) . .
N1 Ru1 O3 C7 101.4(8) . .
O1 Ru1 O4 C9 50(8) . .
O3 Ru1 O4 C9 -11.6(3) . .
O2 Ru1 O4 C9 79.0(3) . .
N3 Ru1 O4 C9 -105.1(3) . .
N1 Ru1 O4 C9 175.6(3) . .
O5 Ru2 O5 C18 31.8(3) 2_656 .
O6 Ru2 O5 C18 78.3(3) 2_656 .
O6 Ru2 O5 C18 -14.6(3) . .
N5 Ru2 O5 C18 -108.6(3) . .
N5 Ru2 O5 C18 172.3(3) 2_656 .
O5 Ru2 O6 C20 10.3(3) . .
O5 Ru2 O6 C20 -168.6(3) 2_656 .
O6 Ru2 O6 C20 -76.6(3) 2_656 .
N5 Ru2 O6 C20 101.6(3) . .
N5 Ru2 O6 C20 118.0(8) 2_656 .
O8 Ru3 O7 C26 -157.2(3) 2_656 .
O8 Ru3 O7 C26 22.3(3) . .
O7 Ru3 O7 C26 -64.9(2) 2_656 .
N7 Ru3 O7 C26 97.6(14) 2_656 .
N7 Ru3 O7 C26 116.4(3) . .
O8 Ru3 O8 C28 22.4(2) 2_656 .
O7 Ru3 O8 C28 -21.1(2) . .
O7 Ru3 O8 C28 66.0(2) 2_656 .
N7 Ru3 O8 C28 163.1(2) 2_656 .
N7 Ru3 O8 C28 -118.2(2) . .
O4 Ru1 N1 C13 91.0(2) . .
O1 Ru1 N1 C13 -89.6(2) . .
O3 Ru1 N1 C13 -2.6(9) . .
O2 Ru1 N1 C13 178.7(2) . .
N3 Ru1 N1 C13 -0.7(2) . .
O4 Ru1 N1 C11 -78.8(4) . .
O1 Ru1 N1 C11 100.6(4) . .
O3 Ru1 N1 C11 -172.5(7) . .
O2 Ru1 N1 C11 8.9(4) . .
N3 Ru1 N1 C11 -170.5(4) . .
O4 Ru1 N3 C14 -88.5(2) . .
O1 Ru1 N3 C14 91.8(2) . .
O3 Ru1 N3 C14 178.5(2) . .
O2 Ru1 N3 C14 -9.5(15) . .
N1 Ru1 N3 C14 -1.3(2) . .
O4 Ru1 N3 C16 95.2(4) . .
O1 Ru1 N3 C16 -84.4(4) . .
O3 Ru1 N3 C16 2.2(4) . .
O2 Ru1 N3 C16 174.2(12) . .
N1 Ru1 N3 C16 -177.5(4) . .
O5 Ru2 N5 C24 -90.7(2) . .
O5 Ru2 N5 C24 90.2(2) 2_656 .
O6 Ru2 N5 C24 -17.6(9) 2_656 .
O6 Ru2 N5 C24 177.0(2) . .
N5 Ru2 N5 C24 -0.88(16) 2_656 .
O5 Ru2 N5 C22 93.0(3) . .
O5 Ru2 N5 C22 -86.1(3) 2_656 .
O6 Ru2 N5 C22 166.1(6) 2_656 .
O6 Ru2 N5 C22 0.7(3) . .
N5 Ru2 N5 C22 -177.2(4) 2_656 .
O8 Ru3 N7 C32 92.5(2) 2_656 .
O8 Ru3 N7 C32 -88.0(2) . .
O7 Ru3 N7 C32 179.4(2) . .
O7 Ru3 N7 C32 17.0(16) 2_656 .
N7 Ru3 N7 C32 -1.99(17) 2_656 .
O8 Ru3 N7 C30 -74.3(4) 2_656 .
O8 Ru3 N7 C30 105.3(4) . .
O7 Ru3 N7 C30 12.7(4) . .
O7 Ru3 N7 C30 -149.7(13) 2_656 .
N7 Ru3 N7 C30 -168.7(4) 2_656 .
Ru1 O1 C2 C3 14.3(5) . .
Ru1 O1 C2 C1 -168.5(2) . .
O1 C2 C3 C4 3.1(6) . .
C1 C2 C3 C4 -174.0(3) . .
Ru1 O2 C4 C3 -12.2(5) . .
Ru1 O2 C4 C5 171.2(2) . .
C2 C3 C4 O2 -4.3(6) . .
C2 C3 C4 C5 172.1(3) . .
Ru1 O3 C7 C8 -1.5(5) . .
Ru1 O3 C7 C6 179.5(2) . .
O3 C7 C8 C9 -5.7(6) . .
C6 C7 C8 C9 173.2(4) . .
Ru1 O4 C9 C8 9.1(5) . .
Ru1 O4 C9 C10 -174.0(2) . .
C7 C8 C9 O4 1.4(6) . .
C7 C8 C9 C10 -175.5(4) . .
C13 N1 C11 C12 0.4(4) . .
Ru1 N1 C11 C12 170.7(3) . .
N1 C11 C12 N2 -0.3(4) . .
C13 N2 C12 C11 0.1(4) . .
C11 N1 C13 N2 -0.3(4) . .
Ru1 N1 C13 N2 -173.5(2) . .
C11 N1 C13 C14 175.7(3) . .
Ru1 N1 C13 C14 2.5(4) . .
C12 N2 C13 N1 0.1(4) . .
C12 N2 C13 C14 -175.1(4) . .
C15 N4 C14 N3 -1.6(4) . .
C15 N4 C14 C13 179.1(4) . .
C16 N3 C14 N4 1.0(4) . .
Ru1 N3 C14 N4 -176.5(2) . .
C16 N3 C14 C13 -179.6(3) . .
Ru1 N3 C14 C13 2.9(4) . .
N1 C13 C14 N4 175.7(3) . .
N2 C13 C14 N4 -9.4(7) . .
N1 C13 C14 N3 -3.6(4) . .
N2 C13 C14 N3 171.3(3) . .
C14 N4 C15 C16 1.6(4) . .
C14 N3 C16 C15 0.1(4) . .
Ru1 N3 C16 C15 176.6(3) . .
N4 C15 C16 N3 -1.1(4) . .
Ru2 O5 C18 C19 12.0(5) . .
Ru2 O5 C18 C17 -170.2(2) . .
O5 C18 C19 C20 0.5(6) . .
C17 C18 C19 C20 -177.2(4) . .
Ru2 O6 C20 C19 -2.6(5) . .
Ru2 O6 C20 C21 -179.9(2) . .
C18 C19 C20 O6 -5.8(6) . .
C18 C19 C20 C21 171.3(4) . .
C24 N5 C22 C23 0.1(4) . .
Ru2 N5 C22 C23 176.6(2) . .
N5 C22 C23 N6 -0.7(4) . .
C24 N6 C23 C22 1.1(4) . .
C23 N6 C24 N5 -1.1(4) . .
C23 N6 C24 C24 179.8(5) . 2_656
C22 N5 C24 N6 0.6(4) . .
Ru2 N5 C24 N6 -176.9(2) . .
C22 N5 C24 C24 179.9(4) . 2_656
Ru2 N5 C24 C24 2.4(4) . 2_656
Ru3 O7 C26 C27 -13.9(5) . .
Ru3 O7 C26 C25 168.8(2) . .
O7 C26 C27 C28 -4.4(6) . .
C25 C26 C27 C28 172.9(4) . .
Ru3 O8 C28 C27 11.6(5) . .
Ru3 O8 C28 C29 -170.6(2) . .
C26 C27 C28 O8 5.8(6) . .
C26 C27 C28 C29 -171.9(4) . .
C32 N7 C30 C31 0.4(4) . .
Ru3 N7 C30 C31 168.0(3) . .
N7 C30 C31 N8 -0.4(4) . .
C32 N8 C31 C30 0.3(4) . .
C31 N8 C32 N7 -0.1(4) . .
C31 N8 C32 C32 -176.3(5) . 2_656
C30 N7 C32 N8 -0.2(4) . .
Ru3 N7 C32 N8 -171.4(2) . .
C30 N7 C32 C32 176.6(4) . 2_656
Ru3 N7 C32 C32 5.4(5) . 2_656
